data_1502296
loop_
_publ_author_name
'Takase, Masayoshi'
'Yoshida, Naofumi'
'Nishinaga, Tohru'
'Iyoda, Masahiko'

_publ_section_title
;
 Star-shaped pyrrole-fused tetrathiafulvalene oligomers: synthesis and
 redox, self-assembling, and conductive properties.
;
_journal_issue 15
_journal_name_full 'Organic letters'
_journal_page_first 3896
_journal_page_last 3899
_journal_paper_doi 10.1021/ol2014279
_journal_volume 13
_journal_year 2011
_chemical_formula_sum 'C54 H63 N3 S18'
_chemical_formula_weight 1331.15
_chemical_name_systematic
; 
 ? 
;
_space_group_IT_number 2
_symmetry_space_group_name_Hall '-P 1'
_symmetry_space_group_name_H-M 'P -1'
_atom_sites_solution_hydrogens geom
_atom_sites_solution_primary direct
_atom_sites_solution_secondary difmap
_audit_creation_method SHELXL-97
_cell_angle_alpha 96.488(4)
_cell_angle_beta 91.367(4)
_cell_angle_gamma 114.487(4)
_cell_formula_units_Z 4
_cell_length_a 14.318(3)
_cell_length_b 14.580(3)
_cell_length_c 33.480(7)
_cell_measurement_temperature 93(2)
_cell_volume 6300(2)
_computing_structure_refinement 'SHELXL-97 (Sheldrick, 1997)'
_computing_structure_solution 'SHELXS-97 (Sheldrick, 1990)'
_diffrn_ambient_temperature 93(2)
_diffrn_measured_fraction_theta_full 0.929
_diffrn_measured_fraction_theta_max 0.929
_diffrn_radiation_monochromator graphite
_diffrn_radiation_source 'fine-focus sealed tube'
_diffrn_radiation_type MoK\a
_diffrn_radiation_wavelength 0.71073
_diffrn_reflns_av_R_equivalents 0.1475
_diffrn_reflns_av_sigmaI/netI 0.4540
_diffrn_reflns_limit_h_max 9
_diffrn_reflns_limit_h_min -17
_diffrn_reflns_limit_k_max 15
_diffrn_reflns_limit_k_min -17
_diffrn_reflns_limit_l_max 39
_diffrn_reflns_limit_l_min -38
_diffrn_reflns_number 26658
_diffrn_reflns_theta_full 25.00
_diffrn_reflns_theta_max 25.00
_diffrn_reflns_theta_min 1.23
_exptl_absorpt_coefficient_mu 0.654
_exptl_absorpt_correction_T_max 0.9743
_exptl_absorpt_correction_T_min 0.7800
_exptl_crystal_density_diffrn 1.403
_exptl_crystal_density_method 'not measured'
_exptl_crystal_F_000 2784
_exptl_crystal_size_max 0.40
_exptl_crystal_size_mid 0.30
_exptl_crystal_size_min 0.04
_refine_diff_density_max 0.701
_refine_diff_density_min -0.580
_refine_diff_density_rms 0.133
_refine_ls_extinction_method none
_refine_ls_goodness_of_fit_ref 0.930
_refine_ls_hydrogen_treatment mixed
_refine_ls_matrix_type full
_refine_ls_number_parameters 1381
_refine_ls_number_reflns 20608
_refine_ls_number_restraints 595
_refine_ls_restrained_S_all 0.920
_refine_ls_R_factor_all 0.3186
_refine_ls_R_factor_gt 0.1044
_refine_ls_shift/su_max 0.000
_refine_ls_shift/su_mean 0.000
_refine_ls_structure_factor_coef Fsqd
_refine_ls_weighting_details 'calc w=1/[\s^2^(Fo^2^)+(0.0919P)^2^+0.0000P] where P=(Fo^2^+2Fc^2^)/3'
_refine_ls_weighting_scheme calc
_refine_ls_wR_factor_gt 0.1944
_refine_ls_wR_factor_ref 0.2993
_reflns_number_gt 5817
_reflns_number_total 20608
_reflns_threshold_expression >2sigma(I)
_cod_data_source_file ol2014279_si_002.cif
_cod_data_source_block p-1
_cod_database_code 1502296

loop_
_symmetry_equiv_pos_as_xyz
'x, y, z'
'-x, -y, -z'

loop_
_atom_site_label
_atom_site_type_symbol
_atom_site_fract_x
_atom_site_fract_y
_atom_site_fract_z
_atom_site_U_iso_or_equiv
_atom_site_adp_type
_atom_site_occupancy
_atom_site_symmetry_multiplicity
_atom_site_calc_flag
_atom_site_refinement_flags
_atom_site_disorder_assembly
_atom_site_disorder_group
S1A S 0.2412(3) 1.2123(3) 0.95408(12) 0.0307(11) Uani 1 1 d . . .
S2A S 0.2436(3) 1.1583(3) 1.03770(12) 0.0293(11) Uani 1 1 d . . .
S3A S 0.3589(3) 1.4422(3) 0.98568(12) 0.0310(11) Uani 1 1 d . . .
S4A S 0.3654(3) 1.4056(3) 1.07052(12) 0.0304(11) Uani 1 1 d . . .
S5A S 0.4308(3) 1.6684(3) 1.00718(13) 0.0350(12) Uani 1 1 d . . .
S6A S 0.4138(4) 1.6260(3) 1.10229(13) 0.0392(12) Uani 1 1 d . . .
S7A S -0.0969(3) 0.4541(3) 1.07890(11) 0.0262(10) Uani 1 1 d . . .
S8A S -0.1867(3) 0.2942(3) 1.00618(11) 0.0257(10) Uani 1 1 d . . .
S9A S -0.1537(3) 0.2740(3) 1.13510(12) 0.0291(11) Uani 1 1 d . . .
S10A S -0.2505(3) 0.1199(3) 1.06291(12) 0.0276(10) Uani 1 1 d . . .
S11A S -0.2140(4) 0.1126(3) 1.19071(13) 0.0403(12) Uani 1 1 d . . .
S12A S -0.3349(4) -0.0528(3) 1.11295(14) 0.0500(15) Uani 1 1 d . A .
S13A S -0.2780(3) 0.4819(3) 0.74758(12) 0.0367(12) Uani 1 1 d . . .
S14A S -0.0893(3) 0.6593(3) 0.73006(12) 0.0321(11) Uani 1 1 d . . .
S15A S -0.2527(4) 0.3487(4) 0.66721(13) 0.0442(13) Uani 1 1 d . . .
S16A S -0.0579(4) 0.5168(3) 0.65449(12) 0.0404(13) Uani 1 1 d . . .
S17A S -0.1977(4) 0.1850(4) 0.62851(13) 0.0474(14) Uani 1 1 d . . .
S18A S 0.0217(4) 0.3766(4) 0.60793(14) 0.0538(15) Uani 1 1 d . . .
N1A N 0.0522(9) 0.9272(9) 0.9603(3) 0.017(3) Uani 1 1 d . . .
N2A N -0.1110(9) 0.5713(8) 0.9792(4) 0.023(3) Uani 1 1 d . . .
N3A N -0.1287(10) 0.6685(10) 0.8467(3) 0.028(3) Uani 1 1 d . . .
C1A C -0.0101(12) 0.8248(12) 0.9442(4) 0.024(3) Uani 1 1 d U . .
C2A C -0.0365(11) 0.7493(11) 0.9694(4) 0.021(3) Uani 1 1 d U . .
H2AA H -0.0169 0.7673 0.9975 0.025 Uiso 1 1 calc R . .
C3A C -0.0902(11) 0.6500(11) 0.9537(4) 0.019(3) Uani 1 1 d U . .
C4A C -0.1216(12) 0.6207(11) 0.9131(4) 0.023(4) Uani 1 1 d U . .
H4AA H -0.1584 0.5510 0.9025 0.028 Uiso 1 1 calc R . .
C5A C -0.0975(12) 0.6961(11) 0.8888(5) 0.023(4) Uani 1 1 d U . .
C6A C -0.0435(11) 0.7970(11) 0.9029(4) 0.022(3) Uani 1 1 d U . .
H6AA H -0.0287 0.8471 0.8852 0.027 Uiso 1 1 calc R . .
C7A C 0.0932(11) 1.0064(11) 0.9363(4) 0.020(4) Uani 1 1 d U . .
H7AA H 0.0771 1.0020 0.9082 0.024 Uiso 1 1 calc R . .
C8A C 0.1616(12) 1.0920(12) 0.9614(4) 0.028(4) Uani 1 1 d U . .
C9A C 0.1606(11) 1.0630(11) 1.0009(4) 0.019(3) Uani 1 1 d U . .
C10A C 0.0933(11) 0.9662(11) 0.9988(5) 0.023(4) Uani 1 1 d U . .
H10A H 0.0763 0.9293 1.0212 0.028 Uiso 1 1 calc R . .
C11A C 0.2712(11) 1.2521(11) 1.0062(4) 0.026(4) Uani 1 1 d DU . .
C12A C 0.3247(11) 1.3544(11) 1.0197(4) 0.024(4) Uani 1 1 d DU . .
C13A C 0.3959(12) 1.5490(12) 1.0232(5) 0.029(4) Uani 1 1 d U . .
C14A C 0.3942(12) 1.5318(12) 1.0613(5) 0.033(4) Uani 1 1 d U . .
C15A C 0.3979(13) 1.6357(13) 0.9519(5) 0.036(5) Uani 1 1 d . . .
C16A C 0.4376(12) 1.7362(13) 0.9337(5) 0.038(5) Uani 1 1 d . . .
C17A C 0.4118(14) 1.7064(14) 0.8879(6) 0.052(6) Uani 1 1 d . . .
C18A C 0.4489(18) 1.8043(17) 0.8667(7) 0.079(7) Uani 1 1 d . . .
C19A C 0.5452(13) 1.6562(13) 1.1239(5) 0.044(5) Uani 1 1 d . . .
C20A C 0.5411(15) 1.5877(14) 1.1566(6) 0.054(6) Uani 1 1 d . . .
C21A C 0.488(2) 1.6085(17) 1.1936(7) 0.078(7) Uani 1 1 d . . .
C22A C 0.545(2) 1.700(2) 1.2193(8) 0.117(10) Uani 1 1 d . . .
C23A C -0.0858(11) 0.5868(11) 1.0213(4) 0.019(3) Uani 1 1 d U . .
H23A H -0.0564 0.6504 1.0381 0.023 Uiso 1 1 calc R . .
C24A C -0.1103(11) 0.4978(11) 1.0326(4) 0.017(3) Uani 1 1 d U . .
C25A C -0.1510(11) 0.4192(11) 0.9984(4) 0.019(3) Uani 1 1 d U . .
C26A C -0.1537(11) 0.4671(13) 0.9658(5) 0.031(4) Uani 1 1 d U . .
H26A H -0.1798 0.4353 0.9391 0.037 Uiso 1 1 calc R . .
C27A C -0.1618(11) 0.3226(11) 1.0587(4) 0.022(4) Uani 1 1 d DU . .
C28A C -0.1867(11) 0.2474(11) 1.0831(4) 0.020(4) Uani 1 1 d DU . .
C29A C -0.2224(12) 0.1490(12) 1.1428(4) 0.023(4) Uani 1 1 d U . .
C30A C -0.2684(12) 0.0774(12) 1.1106(4) 0.029(4) Uani 1 1 d U . .
C31A C -0.2244(17) 0.2164(15) 1.2239(4) 0.061(6) Uani 1 1 d D . .
C32A C -0.2116(14) 0.1937(13) 1.2676(4) 0.042(5) Uani 1 1 d D . .
C33A C -0.2238(16) 0.2734(14) 1.2975(4) 0.058(6) Uani 1 1 d D . .
C34A C -0.2109(15) 0.2525(14) 1.3408(4) 0.050(6) Uani 1 1 d D . .
C35A C -0.4235(15) -0.0988(13) 1.0671(7) 0.069(6) Uani 1 1 d DU . .
C36A C -0.486(2) -0.045(3) 1.0861(11) 0.056(8) Uani 0.46(3) 1 d PDU A 1
C36C C -0.493(2) -0.053(2) 1.0501(10) 0.056(7) Uani 0.54(3) 1 d PDU A 2
C37A C -0.5928(15) -0.0919(16) 1.0683(8) 0.096(7) Uani 1 1 d DU . .
C38A C -0.6601(15) -0.0427(13) 1.0577(7) 0.065(6) Uani 1 1 d DU A .
C39A C -0.2080(12) 0.5758(13) 0.8298(4) 0.034(4) Uani 1 1 d U . .
H39A H -0.2567 0.5270 0.8441 0.041 Uiso 1 1 calc R . .
C40A C -0.2022(12) 0.5686(11) 0.7885(4) 0.024(4) Uani 1 1 d U . .
C41A C -0.1149(12) 0.6530(11) 0.7804(5) 0.027(4) Uani 1 1 d U . .
C42A C -0.0712(12) 0.7141(11) 0.8160(4) 0.022(4) Uani 1 1 d U . .
H42A H -0.0117 0.7770 0.8191 0.027 Uiso 1 1 calc R . .
C43A C -0.1740(14) 0.5326(12) 0.7164(4) 0.036(4) Uani 1 1 d U . .
C44A C -0.1634(13) 0.4738(12) 0.6838(4) 0.032(4) Uani 1 1 d U . .
C45A C -0.1601(13) 0.3157(13) 0.6435(5) 0.038(4) Uani 1 1 d U . .
C46A C -0.0712(14) 0.3874(13) 0.6367(5) 0.041(5) Uani 1 1 d U . .
C47A C -0.2081(14) 0.1425(14) 0.6792(5) 0.047(5) Uani 1 1 d . . .
C48A C -0.0987(18) 0.1694(18) 0.6990(6) 0.077(7) Uani 1 1 d . . .
C49A C -0.110(2) 0.1508(18) 0.7438(6) 0.085(8) Uani 1 1 d . . .
C50A C -0.187(2) 0.0418(17) 0.7494(6) 0.082(8) Uani 1 1 d . . .
C51A C 0.1459(16) 0.4488(16) 0.6383(6) 0.071(6) Uani 1 1 d U . .
C52A C 0.169(2) 0.388(2) 0.6684(8) 0.111(9) Uani 1 1 d U . .
C53A C 0.275(2) 0.456(2) 0.6898(10) 0.136(10) Uani 1 1 d U . .
C54A C 0.306(2) 0.382(3) 0.7180(12) 0.187(15) Uani 1 1 d U . .
S1B S 0.1873(3) 1.0755(3) 0.73410(12) 0.0388(12) Uani 1 1 d . . .
S2B S -0.0099(3) 0.9037(3) 0.74921(11) 0.0281(11) Uani 1 1 d . . .
S3B S 0.1867(3) 1.2001(3) 0.81819(12) 0.0332(11) Uani 1 1 d . . .
S4B S -0.0046(3) 1.0349(3) 0.83665(12) 0.0295(11) Uani 1 1 d . . .
S5B S 0.1748(4) 1.3553(3) 0.88246(12) 0.0334(11) Uani 1 1 d . . .
S6B S -0.0440(3) 1.1604(3) 0.90562(12) 0.0313(11) Uani 1 1 d . . .
S7B S -0.2533(4) 0.3103(3) 0.53950(13) 0.0430(13) Uani 1 1 d . . .
S8B S -0.1986(3) 0.3402(3) 0.45403(12) 0.0312(11) Uani 1 1 d . . .
S9B S -0.3551(4) 0.0663(3) 0.51247(12) 0.0367(12) Uani 1 1 d . . .
S10B S -0.3071(3) 0.0981(3) 0.42822(12) 0.0311(11) Uani 1 1 d . . .
S11B S -0.4340(4) -0.1623(3) 0.49357(14) 0.0382(12) Uani 1 1 d . . .
S12B S -0.3704(4) -0.1259(3) 0.40156(14) 0.0430(13) Uani 1 1 d . . .
S13B S 0.1605(4) 1.0346(3) 0.38942(12) 0.0347(12) Uani 1 1 d . . .
S14B S 0.2129(3) 1.2085(3) 0.45604(12) 0.0291(11) Uani 1 1 d . . .
S15B S 0.2720(4) 1.2053(3) 0.32789(12) 0.0355(12) Uani 1 1 d . . .
S16B S 0.2895(4) 1.3647(3) 0.39330(13) 0.0382(12) Uani 1 1 d . . .
S17B S 0.4345(5) 1.3508(5) 0.28180(16) 0.0747(19) Uani 1 1 d . . .
S18B S 0.4412(4) 1.5344(4) 0.35271(15) 0.0520(14) Uani 1 1 d . . .
N1B N 0.0524(10) 0.8823(10) 0.6351(4) 0.033(4) Uani 1 1 d . . .
N2B N -0.0757(9) 0.5964(9) 0.5292(4) 0.026(3) Uani 1 1 d . . .
N3B N 0.0950(9) 0.9390(10) 0.4956(3) 0.023(3) Uani 1 1 d . . .
C1B C 0.0390(11) 0.8441(11) 0.5930(4) 0.019(3) Uani 1 1 d U . .
C2B C -0.0076(11) 0.7395(12) 0.5823(5) 0.030(4) Uani 1 1 d U . .
H2BA H -0.0280 0.6950 0.6023 0.036 Uiso 1 1 calc R . .
C3B C -0.0240(12) 0.7011(12) 0.5405(5) 0.025(3) Uani 1 1 d U . .
C4B C 0.0117(11) 0.7685(12) 0.5126(4) 0.031(4) Uani 1 1 d U . .
H4BA H 0.0027 0.7430 0.4847 0.037 Uiso 1 1 calc R . .
C5B C 0.0614(11) 0.8743(12) 0.5248(4) 0.023(3) Uani 1 1 d U . .
C6B C 0.0733(11) 0.9093(12) 0.5656(4) 0.024(4) Uani 1 1 d U . .
H6BA H 0.1062 0.9803 0.5745 0.028 Uiso 1 1 calc R . .
C7B C 0.1336(13) 0.9739(12) 0.6526(5) 0.034(4) Uani 1 1 d U . .
H7BA H 0.1885 1.0190 0.6393 0.040 Uiso 1 1 calc R . .
C8B C 0.1177(13) 0.9850(11) 0.6929(5) 0.031(4) Uani 1 1 d U . .
C9B C 0.0232(12) 0.9059(11) 0.6999(4) 0.021(3) Uani 1 1 d U . .
C10B C -0.0105(12) 0.8403(11) 0.6640(4) 0.025(4) Uani 1 1 d U . .
H10B H -0.0685 0.7763 0.6602 0.030 Uiso 1 1 calc R . .
C11B C 0.0890(11) 1.0297(12) 0.7664(4) 0.026(4) Uani 1 1 d U . .
C12B C 0.0896(12) 1.0780(11) 0.8009(4) 0.028(4) Uani 1 1 d U . .
C13B C 0.1190(11) 1.2302(12) 0.8577(4) 0.022(4) Uani 1 1 d U . .
C14B C 0.0306(13) 1.1530(12) 0.8648(5) 0.033(4) Uani 1 1 d U . .
C15B C 0.1888(12) 1.4290(11) 0.8397(4) 0.025(4) Uani 1 1 d . . .
C16B C 0.0893(12) 1.4092(13) 0.8186(5) 0.031(4) Uani 1 1 d . . .
C19B C -0.1022(16) 1.2450(17) 0.8908(6) 0.070(6) Uani 1 1 d U . .
C17B C 0.1053(14) 1.4784(13) 0.7847(5) 0.041(5) Uani 1 1 d U . .
C20B C -0.1774(15) 1.1955(17) 0.8537(5) 0.057(5) Uani 1 1 d U . .
C18B C -0.0001(16) 1.4657(14) 0.7639(5) 0.053(6) Uani 1 1 d U . .
C21B C -0.223(2) 1.274(2) 0.8456(7) 0.095(8) Uani 1 1 d U . .
C22B C -0.303(2) 1.239(2) 0.8098(7) 0.104(9) Uani 1 1 d U . .
C23B C -0.1299(11) 0.5259(13) 0.5538(5) 0.030(4) Uani 1 1 d U . .
H23B H -0.1355 0.5391 0.5819 0.036 Uiso 1 1 calc R . .
C24B C -0.1740(12) 0.4340(13) 0.5303(5) 0.036(4) Uani 1 1 d U . .
C25B C -0.1476(13) 0.4464(12) 0.4907(5) 0.030(4) Uani 1 1 d U . .
C26B C -0.0860(12) 0.5473(12) 0.4899(5) 0.028(4) Uani 1 1 d U . .
H26B H -0.0561 0.5780 0.4670 0.033 Uiso 1 1 calc R . .
C27B C -0.2522(11) 0.2561(12) 0.4895(4) 0.025(4) Uani 1 1 d U . .
C28B C -0.2989(12) 0.1557(12) 0.4787(5) 0.028(4) Uani 1 1 d U . .
C29B C -0.3795(12) -0.0409(12) 0.4787(5) 0.032(4) Uani 1 1 d U . .
C30B C -0.3545(11) -0.0270(11) 0.4399(5) 0.030(4) Uani 1 1 d U . .
C31B C -0.4397(12) -0.1323(12) 0.5477(5) 0.035(4) Uani 1 1 d U . .
C32B C -0.4952(13) -0.2367(13) 0.5644(6) 0.044(4) Uani 1 1 d U . .
C33B C -0.5073(13) -0.2103(15) 0.6109(6) 0.052(5) Uani 1 1 d U . .
C34B C -0.5704(15) -0.3146(15) 0.6262(6) 0.055(5) Uani 1 1 d U . .
C35B C -0.5023(18) -0.1596(17) 0.3791(7) 0.083(7) Uani 1 1 d U . .
C36B C -0.510(2) -0.0864(16) 0.3538(8) 0.091(7) Uani 1 1 d U . .
C37B C -0.451(2) -0.079(2) 0.3156(10) 0.131(10) Uani 1 1 d U . .
C38B C -0.482(3) -0.018(3) 0.2840(10) 0.177(15) Uani 1 1 d U . .
C39B C 0.0968(12) 0.9140(12) 0.4548(4) 0.030(4) Uani 1 1 d U . .
H39B H 0.0742 0.8473 0.4407 0.036 Uiso 1 1 calc R . .
C40B C 0.1374(12) 1.0030(12) 0.4382(4) 0.027(4) Uani 1 1 d U . .
C41B C 0.1588(12) 1.0821(12) 0.4694(4) 0.024(4) Uani 1 1 d U . .
C42B C 0.1350(12) 1.0465(11) 0.5051(5) 0.027(4) Uani 1 1 d U . .
H42B H 0.1431 1.0849 0.5308 0.032 Uiso 1 1 calc R . .
C43B C 0.2163(12) 1.1682(12) 0.4047(5) 0.026(4) Uani 1 1 d U . .
C44B C 0.2548(12) 1.2356(13) 0.3793(5) 0.041(5) Uani 1 1 d U . .
C45B C 0.3562(13) 1.3307(12) 0.3222(5) 0.032(4) Uani 1 1 d U . .
C46B C 0.3668(12) 1.4034(11) 0.3527(4) 0.028(4) Uani 1 1 d U . .
C47B C 0.3402(18) 1.273(2) 0.2384(7) 0.135(11) Uani 1 1 d DU . .
C48B C 0.391(2) 1.281(2) 0.1997(6) 0.106(8) Uani 1 1 d DU . .
C49B C 0.324(2) 1.239(2) 0.1610(8) 0.136(10) Uani 1 1 d DU . .
C50B C 0.268(2) 1.130(3) 0.1587(9) 0.176(16) Uani 1 1 d DU . .
C51B C 0.4592(17) 1.5839(13) 0.4065(6) 0.066(7) Uani 1 1 d D B .
C52B C 0.527(2) 1.5573(19) 0.4334(9) 0.126(12) Uani 1 1 d D . .
C53B C 0.593(4) 1.585(3) 0.4715(11) 0.046(17) Uani 0.37(4) 1 d PDU B 1
C54B C 0.658(4) 1.532(4) 0.4841(15) 0.037(15) Uani 0.37(4) 1 d PDU B 1
C53D C 0.639(2) 1.615(3) 0.4319(15) 0.112(19) Uani 0.63(4) 1 d PDU B 2
C54D C 0.692(4) 1.575(4) 0.4602(14) 0.105(17) Uani 0.63(4) 1 d PDU B 2

loop_
_atom_site_aniso_label
_atom_site_aniso_U_11
_atom_site_aniso_U_22
_atom_site_aniso_U_33
_atom_site_aniso_U_23
_atom_site_aniso_U_13
_atom_site_aniso_U_12
S1A 0.038(3) 0.017(2) 0.029(2) 0.0035(19) 0.000(2) 0.004(2)
S2A 0.024(3) 0.031(3) 0.029(2) 0.002(2) -0.003(2) 0.009(2)
S3A 0.032(3) 0.023(2) 0.034(2) 0.003(2) 0.001(2) 0.009(2)
S4A 0.029(3) 0.030(3) 0.032(2) -0.004(2) -0.002(2) 0.014(2)
S5A 0.029(3) 0.025(3) 0.049(3) 0.001(2) -0.003(2) 0.010(2)
S6A 0.036(3) 0.031(3) 0.044(3) -0.010(2) -0.001(2) 0.012(2)
S7A 0.028(3) 0.022(2) 0.025(2) 0.0007(19) -0.0027(19) 0.008(2)
S8A 0.031(3) 0.023(2) 0.025(2) 0.0063(19) -0.0020(19) 0.013(2)
S9A 0.034(3) 0.024(2) 0.028(2) 0.004(2) 0.001(2) 0.012(2)
S10A 0.030(3) 0.022(2) 0.031(2) 0.000(2) 0.000(2) 0.012(2)
S11A 0.048(3) 0.039(3) 0.036(3) 0.011(2) 0.005(2) 0.020(3)
S12A 0.068(4) 0.022(3) 0.044(3) 0.004(2) 0.012(3) 0.003(3)
S13A 0.032(3) 0.035(3) 0.029(2) -0.005(2) -0.001(2) 0.001(2)
S14A 0.038(3) 0.029(3) 0.024(2) 0.001(2) 0.000(2) 0.009(2)
S15A 0.039(3) 0.043(3) 0.039(3) -0.014(2) -0.003(2) 0.011(3)
S16A 0.054(3) 0.042(3) 0.027(2) 0.003(2) 0.003(2) 0.022(3)
S17A 0.066(4) 0.043(3) 0.035(3) -0.005(2) 0.006(3) 0.027(3)
S18A 0.067(4) 0.064(4) 0.033(3) -0.004(3) 0.007(3) 0.033(3)
N1A 0.010(7) 0.015(7) 0.031(7) 0.005(6) 0.007(6) 0.009(6)
N2A 0.029(9) 0.003(7) 0.033(8) 0.000(6) -0.010(6) 0.004(6)
N3A 0.032(9) 0.041(9) 0.016(7) 0.008(7) -0.005(6) 0.019(8)
C1A 0.022(7) 0.030(6) 0.028(6) 0.006(5) 0.001(6) 0.017(6)
C2A 0.014(8) 0.034(8) 0.014(7) -0.004(5) 0.002(6) 0.010(7)
C3A 0.019(9) 0.023(7) 0.021(6) 0.004(6) 0.012(6) 0.015(7)
C4A 0.034(10) 0.011(7) 0.022(7) 0.000(5) 0.008(7) 0.007(7)
C5A 0.026(9) 0.013(7) 0.034(8) 0.008(6) 0.003(7) 0.009(7)
C6A 0.021(9) 0.028(7) 0.024(6) 0.011(6) 0.018(7) 0.013(7)
C7A 0.021(9) 0.021(9) 0.025(8) 0.008(6) 0.005(6) 0.014(7)
C8A 0.019(9) 0.038(9) 0.028(8) -0.003(6) -0.001(7) 0.015(7)
C9A 0.008(8) 0.017(7) 0.030(7) -0.005(7) 0.005(6) 0.005(6)
C10A 0.013(9) 0.023(8) 0.034(9) -0.002(7) -0.006(7) 0.010(7)
C11A 0.013(9) 0.036(8) 0.034(9) 0.014(8) -0.001(7) 0.012(7)
C12A 0.013(7) 0.034(7) 0.028(7) 0.013(6) 0.000(6) 0.010(6)
C13A 0.015(9) 0.032(10) 0.037(8) 0.001(8) -0.011(8) 0.008(8)
C14A 0.022(10) 0.037(11) 0.035(8) 0.000(8) -0.011(8) 0.008(8)
C15A 0.039(12) 0.047(12) 0.026(9) 0.011(9) 0.005(8) 0.021(10)
C16A 0.016(10) 0.042(12) 0.043(11) 0.017(9) 0.009(8) -0.005(9)
C17A 0.045(14) 0.047(13) 0.065(14) 0.027(11) 0.003(11) 0.015(11)
C18A 0.080(19) 0.071(17) 0.109(19) 0.021(15) 0.010(15) 0.052(15)
C19A 0.038(13) 0.034(11) 0.055(12) -0.011(10) 0.005(10) 0.016(10)
C20A 0.055(15) 0.035(12) 0.067(14) -0.012(11) -0.017(11) 0.020(11)
C21A 0.11(2) 0.060(16) 0.061(15) -0.001(13) 0.018(14) 0.033(16)
C22A 0.07(2) 0.13(3) 0.10(2) -0.03(2) -0.014(16) 0.019(19)
C23A 0.020(9) 0.021(7) 0.016(8) 0.003(6) -0.001(7) 0.007(7)
C24A 0.023(9) 0.013(7) 0.021(7) 0.000(6) -0.004(6) 0.012(7)
C25A 0.018(9) 0.026(8) 0.012(7) -0.008(5) -0.002(6) 0.010(7)
C26A 0.016(9) 0.052(12) 0.020(7) 0.004(7) 0.005(7) 0.009(9)
C27A 0.018(7) 0.023(7) 0.033(7) 0.004(5) 0.003(6) 0.015(6)
C28A 0.013(6) 0.026(6) 0.021(6) 0.004(5) 0.004(5) 0.008(5)
C29A 0.024(10) 0.034(10) 0.024(8) 0.004(7) 0.000(7) 0.023(8)
C30A 0.032(10) 0.039(10) 0.023(8) 0.002(7) 0.015(7) 0.021(8)
C31A 0.096(18) 0.079(16) 0.019(10) 0.008(10) 0.012(11) 0.046(14)
C32A 0.058(14) 0.057(13) 0.015(9) 0.001(9) 0.013(9) 0.030(11)
C33A 0.079(17) 0.071(15) 0.037(11) 0.009(11) 0.010(11) 0.044(13)
C34A 0.079(16) 0.071(15) 0.019(9) 0.022(10) 0.015(10) 0.046(13)
C35A 0.053(11) 0.028(10) 0.132(16) -0.010(11) -0.028(11) 0.029(9)
C36A 0.059(10) 0.047(11) 0.071(12) 0.009(8) 0.000(8) 0.032(8)
C36C 0.065(9) 0.046(11) 0.072(12) 0.007(8) -0.005(8) 0.038(8)
C37A 0.053(10) 0.060(13) 0.190(19) 0.021(13) 0.002(10) 0.038(10)
C38A 0.053(12) 0.031(11) 0.113(17) -0.008(12) -0.024(12) 0.024(10)
C39A 0.021(10) 0.039(11) 0.024(7) 0.003(8) -0.009(7) -0.005(8)
C40A 0.017(8) 0.026(8) 0.027(7) 0.005(7) -0.006(7) 0.006(6)
C41A 0.018(9) 0.019(9) 0.039(8) 0.011(6) -0.003(7) 0.003(7)
C42A 0.027(10) 0.014(8) 0.025(8) 0.009(6) 0.007(7) 0.007(7)
C43A 0.057(12) 0.039(11) 0.015(8) 0.014(7) 0.002(8) 0.021(9)
C44A 0.044(11) 0.037(11) 0.017(8) 0.014(7) 0.000(8) 0.017(9)
C45A 0.033(10) 0.044(11) 0.033(10) -0.006(9) -0.012(8) 0.015(8)
C46A 0.055(12) 0.034(11) 0.023(9) 0.001(8) -0.002(9) 0.009(8)
C47A 0.043(13) 0.070(14) 0.040(11) 0.020(10) -0.004(9) 0.034(12)
C48A 0.073(18) 0.11(2) 0.055(14) -0.022(14) -0.010(12) 0.054(16)
C49A 0.11(2) 0.082(19) 0.049(14) -0.002(13) -0.045(14) 0.037(17)
C50A 0.13(2) 0.053(16) 0.066(15) 0.004(13) -0.028(15) 0.049(16)
C51A 0.053(14) 0.073(15) 0.074(14) -0.009(11) -0.013(11) 0.018(12)
C52A 0.081(16) 0.118(19) 0.098(17) 0.033(14) -0.036(13) 0.003(14)
C53A 0.079(17) 0.12(2) 0.18(2) 0.046(18) -0.050(15) 0.011(15)
C54A 0.10(2) 0.26(4) 0.24(4) 0.12(3) -0.02(2) 0.09(3)
S1B 0.034(3) 0.039(3) 0.026(2) -0.006(2) 0.002(2) 0.001(2)
S2B 0.032(3) 0.026(2) 0.020(2) -0.0026(19) 0.0028(19) 0.008(2)
S3B 0.032(3) 0.030(3) 0.032(2) -0.003(2) 0.002(2) 0.009(2)
S4B 0.032(3) 0.031(3) 0.024(2) 0.000(2) 0.002(2) 0.013(2)
S5B 0.046(3) 0.027(3) 0.023(2) -0.001(2) -0.002(2) 0.013(2)
S6B 0.033(3) 0.032(3) 0.028(2) 0.002(2) 0.001(2) 0.014(2)
S7B 0.054(3) 0.029(3) 0.033(3) 0.004(2) 0.008(2) 0.005(2)
S8B 0.036(3) 0.026(3) 0.025(2) 0.001(2) 0.000(2) 0.007(2)
S9B 0.043(3) 0.029(3) 0.032(3) 0.004(2) 0.001(2) 0.009(2)
S10B 0.029(3) 0.029(3) 0.033(2) 0.000(2) 0.003(2) 0.010(2)
S11B 0.033(3) 0.030(3) 0.049(3) 0.015(2) 0.001(2) 0.009(2)
S12B 0.044(3) 0.030(3) 0.048(3) 0.001(2) 0.010(2) 0.010(2)
S13B 0.043(3) 0.027(3) 0.027(2) 0.004(2) 0.003(2) 0.008(2)
S14B 0.036(3) 0.023(2) 0.024(2) 0.0014(19) 0.000(2) 0.008(2)
S15B 0.042(3) 0.032(3) 0.029(2) 0.004(2) 0.006(2) 0.012(2)
S16B 0.043(3) 0.032(3) 0.035(3) 0.003(2) 0.001(2) 0.013(2)
S17B 0.069(4) 0.077(4) 0.046(3) 0.006(3) 0.019(3) -0.002(3)
S18B 0.049(4) 0.035(3) 0.064(3) 0.017(3) 0.003(3) 0.007(3)
N1B 0.034(9) 0.040(9) 0.028(8) 0.016(7) 0.001(7) 0.016(8)
N2B 0.023(8) 0.013(7) 0.037(8) -0.001(7) 0.001(7) 0.003(6)
N3B 0.022(8) 0.037(9) 0.018(7) 0.009(7) 0.001(6) 0.018(7)
C1B 0.020(7) 0.025(6) 0.022(6) 0.007(5) 0.003(5) 0.018(5)
C2B 0.017(9) 0.034(7) 0.032(7) 0.011(7) 0.004(7) 0.002(7)
C3B 0.025(5) 0.026(5) 0.030(5) 0.005(4) -0.002(4) 0.016(4)
C4B 0.015(9) 0.039(8) 0.021(7) -0.002(6) -0.006(7) -0.004(8)
C5B 0.020(9) 0.034(7) 0.020(6) 0.013(7) -0.001(7) 0.013(7)
C6B 0.009(8) 0.026(8) 0.024(7) -0.001(6) 0.011(7) -0.004(7)
C7B 0.040(11) 0.021(10) 0.033(8) 0.017(8) 0.011(8) 0.003(9)
C8B 0.044(10) 0.016(8) 0.029(8) -0.001(7) 0.008(7) 0.009(6)
C9B 0.028(9) 0.014(8) 0.028(8) 0.008(6) 0.009(7) 0.012(6)
C10B 0.025(9) 0.021(9) 0.025(8) 0.006(6) 0.016(7) 0.003(7)
C11B 0.014(9) 0.036(10) 0.031(8) 0.006(7) -0.006(7) 0.014(8)
C12B 0.037(11) 0.022(9) 0.018(8) 0.011(7) 0.008(8) 0.002(8)
C13B 0.017(9) 0.036(10) 0.019(8) 0.006(7) -0.006(7) 0.018(7)
C14B 0.028(10) 0.037(10) 0.033(9) 0.009(8) -0.012(8) 0.011(7)
C15B 0.029(10) 0.025(10) 0.031(9) 0.022(8) -0.001(8) 0.016(8)
C16B 0.029(11) 0.053(12) 0.029(9) 0.021(9) 0.014(8) 0.029(10)
C19B 0.060(15) 0.108(17) 0.072(14) 0.001(13) -0.001(11) 0.068(14)
C17B 0.038(12) 0.042(12) 0.049(11) 0.015(10) -0.010(9) 0.021(10)
C20B 0.047(13) 0.102(16) 0.050(12) 0.013(11) -0.001(10) 0.057(12)
C18B 0.071(16) 0.051(13) 0.054(12) 0.004(10) -0.011(11) 0.044(12)
C21B 0.11(2) 0.13(2) 0.057(14) -0.008(14) 0.002(13) 0.063(17)
C22B 0.11(2) 0.15(3) 0.062(16) 0.015(17) -0.011(15) 0.07(2)
C23B 0.014(9) 0.049(10) 0.021(8) 0.018(7) 0.000(7) 0.003(8)
C24B 0.017(9) 0.046(10) 0.034(8) 0.014(7) 0.005(7) 0.000(8)
C25B 0.033(10) 0.025(8) 0.031(7) 0.010(7) 0.001(7) 0.011(7)
C26B 0.025(10) 0.028(8) 0.037(10) 0.012(8) 0.008(8) 0.015(7)
C27B 0.015(9) 0.026(8) 0.036(9) -0.006(8) -0.003(7) 0.012(7)
C28B 0.015(9) 0.026(8) 0.051(11) 0.021(8) 0.009(8) 0.012(7)
C29B 0.019(7) 0.038(8) 0.041(7) 0.010(6) -0.011(6) 0.012(6)
C30B 0.009(9) 0.020(9) 0.047(9) 0.007(8) 0.009(8) -0.011(7)
C31B 0.026(10) 0.022(9) 0.060(11) 0.017(8) 0.002(8) 0.011(8)
C32B 0.027(10) 0.043(10) 0.072(10) 0.034(9) 0.017(9) 0.019(9)
C33B 0.024(11) 0.077(12) 0.064(9) 0.036(10) 0.008(9) 0.022(10)
C34B 0.053(9) 0.064(8) 0.063(8) 0.032(7) 0.005(7) 0.031(7)
C35B 0.086(17) 0.069(15) 0.095(15) 0.006(11) -0.040(13) 0.036(14)
C36B 0.093(18) 0.039(13) 0.127(17) 0.016(12) -0.016(13) 0.012(13)
C37B 0.11(2) 0.093(19) 0.15(2) 0.053(16) 0.016(16) -0.007(16)
C38B 0.13(3) 0.18(3) 0.15(2) 0.07(2) -0.05(2) -0.01(2)
C39B 0.027(10) 0.031(8) 0.028(9) 0.008(7) 0.008(8) 0.007(8)
C40B 0.035(10) 0.028(8) 0.025(7) 0.005(6) 0.002(7) 0.019(8)
C41B 0.022(9) 0.033(8) 0.030(8) 0.007(6) 0.003(7) 0.022(8)
C42B 0.028(10) 0.019(9) 0.028(7) -0.004(7) -0.002(7) 0.007(8)
C43B 0.021(7) 0.031(7) 0.034(7) 0.008(6) -0.001(6) 0.018(6)
C44B 0.022(10) 0.041(11) 0.041(10) 0.013(8) -0.002(8) -0.006(9)
C45B 0.036(11) 0.023(9) 0.033(9) -0.005(7) -0.011(8) 0.010(8)
C46B 0.024(10) 0.019(9) 0.030(9) 0.000(7) -0.010(8) -0.002(8)
C47B 0.054(17) 0.23(3) 0.078(12) 0.091(17) 0.011(12) -0.004(18)
C48B 0.115(19) 0.157(19) 0.072(13) 0.007(15) 0.014(11) 0.084(16)
C49B 0.15(2) 0.21(3) 0.086(13) 0.03(2) -0.011(15) 0.12(2)
C50B 0.053(18) 0.26(3) 0.094(19) 0.06(2) -0.004(15) -0.06(2)
C51B 0.11(2) 0.024(12) 0.066(14) 0.010(11) -0.013(13) 0.033(13)
C52B 0.10(3) 0.07(2) 0.17(3) 0.05(2) -0.06(2) 0.006(18)
C53B 0.049(19) 0.043(18) 0.049(19) 0.010(10) 0.000(9) 0.023(12)
C54B 0.033(17) 0.043(17) 0.033(17) 0.004(9) -0.007(9) 0.015(11)
C53D 0.09(4) 0.06(3) 0.19(5) 0.03(3) -0.01(3) 0.03(2)
C54D 0.10(3) 0.11(3) 0.13(4) 0.02(3) 0.01(3) 0.06(3)

loop_
_atom_type_symbol
_atom_type_description
_atom_type_scat_dispersion_real
_atom_type_scat_dispersion_imag
_atom_type_scat_source
C C 0.0033 0.0016 'International Tables Vol C Tables 4.2.6.8 and 6.1.1.4'
H H 0.0000 0.0000 'International Tables Vol C Tables 4.2.6.8 and 6.1.1.4'
N N 0.0061 0.0033 'International Tables Vol C Tables 4.2.6.8 and 6.1.1.4'
S S 0.1246 0.1234 'International Tables Vol C Tables 4.2.6.8 and 6.1.1.4'

loop_
_geom_angle_atom_site_label_1
_geom_angle_atom_site_label_2
_geom_angle_atom_site_label_3
_geom_angle
C8A S1A C11A 92.3(7)
C11A S2A C9A 93.0(7)
C12A S3A C13A 94.6(7)
C12A S4A C14A 93.3(7)
C13A S5A C15A 102.7(8)
C14A S6A C19A 103.4(8)
C24A S7A C27A 94.1(7)
C25A S8A C27A 94.6(7)
C29A S9A C28A 93.4(7)
C28A S10A C30A 93.7(7)
C29A S11A C31A 101.5(7)
C30A S12A C35A 103.3(8)
C40A S13A C43A 89.6(8)
C43A S14A C41A 91.7(7)
C44A S15A C45A 93.2(8)
C44A S16A C46A 93.5(8)
C45A S17A C47A 98.8(8)
C46A S18A C51A 106.4(9)
C10A N1A C7A 107.5(12)
C10A N1A C1A 128.8(13)
C7A N1A C1A 123.3(12)
C26A N2A C23A 108.8(12)
C26A N2A C3A 125.2(12)
C23A N2A C3A 125.9(12)
C42A N3A C39A 108.5(12)
C42A N3A C5A 125.5(14)
C39A N3A C5A 124.1(13)
C2A C1A C6A 119.1(15)
C2A C1A N1A 119.5(13)
C6A C1A N1A 121.4(14)
C3A C2A C1A 120.0(13)
C2A C3A C4A 121.8(14)
C2A C3A N2A 120.1(13)
C4A C3A N2A 118.0(13)
C5A C4A C3A 117.6(14)
C6A C5A C4A 123.0(14)
C6A C5A N3A 117.9(13)
C4A C5A N3A 119.1(13)
C5A C6A C1A 118.4(14)
C8A C7A N1A 107.2(13)
C7A C8A C9A 106.6(13)
C7A C8A S1A 134.3(12)
C9A C8A S1A 119.0(11)
C10A C9A C8A 107.8(14)
C10A C9A S2A 137.2(13)
C8A C9A S2A 115.1(11)
C9A C10A N1A 110.9(14)
C12A C11A S2A 123.1(11)
C12A C11A S1A 118.9(11)
S2A C11A S1A 117.6(9)
C11A C12A S3A 120.3(11)
C11A C12A S4A 124.4(11)
S3A C12A S4A 115.4(8)
C14A C13A S5A 125.4(13)
C14A C13A S3A 117.0(13)
S5A C13A S3A 117.6(9)
C13A C14A S6A 123.1(13)
C13A C14A S4A 117.6(13)
S6A C14A S4A 119.3(9)
C16A C15A S5A 107.3(12)
C15A C16A C17A 106.0(14)
C16A C17A C18A 109.7(17)
C20A C19A S6A 110.6(12)
C21A C20A C19A 112.7(15)
C22A C21A C20A 116(2)
C24A C23A N2A 107.2(13)
C23A C24A C25A 110.5(13)
C23A C24A S7A 134.6(12)
C25A C24A S7A 114.7(10)
C26A C25A C24A 106.3(13)
C26A C25A S8A 135.0(12)
C24A C25A S8A 118.7(11)
C25A C26A N2A 107.1(13)
C28A C27A S8A 121.7(11)
C28A C27A S7A 121.4(11)
S8A C27A S7A 116.8(8)
C27A C28A S10A 120.8(11)
C27A C28A S9A 122.4(11)
S10A C28A S9A 116.8(8)
C30A C29A S9A 119.1(11)
C30A C29A S11A 120.1(12)
S9A C29A S11A 119.9(9)
C29A C30A S12A 124.8(12)
C29A C30A S10A 116.2(12)
S12A C30A S10A 118.8(9)
C32A C31A S11A 105.3(11)
C33A C32A C31A 109.3(13)
C32A C33A C34A 110.1(13)
C36A C35A C36C 45.9(17)
C36A C35A S12A 89.3(15)
C36C C35A S12A 129.0(18)
C37A C36A C35A 111(2)
C37A C36C C35A 109.7(19)
C36A C37A C36C 47.9(18)
C36A C37A C38A 129(2)
C36C C37A C38A 113.6(19)
C40A C39A N3A 107.1(13)
C39A C40A C41A 107.7(14)
C39A C40A S13A 134.3(12)
C41A C40A S13A 118.0(12)
C42A C41A C40A 108.5(13)
C42A C41A S14A 135.1(12)
C40A C41A S14A 116.3(12)
C41A C42A N3A 108.0(13)
C44A C43A S14A 122.8(13)
C44A C43A S13A 120.8(13)
S14A C43A S13A 116.3(9)
C43A C44A S16A 122.7(13)
C43A C44A S15A 123.8(13)
S16A C44A S15A 113.5(9)
C46A C45A S17A 124.2(14)
C46A C45A S15A 120.0(14)
S17A C45A S15A 115.8(10)
C45A C46A S18A 128.6(14)
C45A C46A S16A 113.4(14)
S18A C46A S16A 117.3(10)
C48A C47A S17A 110.0(13)
C49A C48A C47A 107.7(17)
C50A C49A C48A 113.9(18)
C52A C51A S18A 113.1(16)
C53A C52A C51A 106(2)
C52A C53A C54A 106(2)
C11B S1B C8B 94.0(8)
C9B S2B C11B 93.8(7)
C12B S3B C13B 96.2(7)
C14B S4B C12B 95.8(8)
C13B S5B C15B 101.5(7)
C14B S6B C19B 103.3(8)
C24B S7B C27B 93.2(8)
C25B S8B C27B 93.2(7)
C29B S9B C28B 96.6(8)
C30B S10B C28B 95.4(7)
C29B S11B C31B 101.7(8)
C30B S12B C35B 101.9(9)
C40B S13B C43B 94.9(7)
C43B S14B C41B 94.3(7)
C45B S15B C44B 94.5(8)
C44B S16B C46B 94.8(8)
C45B S17B C47B 102.0(9)
C46B S18B C51B 102.5(8)
C10B N1B C7B 109.1(13)
C10B N1B C1B 126.9(14)
C7B N1B C1B 124.0(13)
C23B N2B C3B 126.0(13)
C23B N2B C26B 109.3(13)
C3B N2B C26B 124.6(13)
C39B N3B C5B 128.4(13)
C39B N3B C42B 109.3(13)
C5B N3B C42B 122.3(12)
C6B C1B C2B 122.6(14)
C6B C1B N1B 119.9(14)
C2B C1B N1B 117.4(13)
C1B C2B C3B 117.8(14)
C4B C3B N2B 122.3(14)
C4B C3B C2B 119.2(15)
N2B C3B C2B 118.6(14)
C3B C4B C5B 121.2(14)
C6B C5B N3B 122.8(14)
C6B C5B C4B 118.1(14)
N3B C5B C4B 119.0(13)
C1B C6B C5B 121.0(15)
C8B C7B N1B 106.2(13)
C7B C8B C9B 109.2(14)
C7B C8B S1B 133.3(13)
C9B C8B S1B 117.5(11)
C10B C9B C8B 105.9(13)
C10B C9B S2B 136.6(12)
C8B C9B S2B 116.6(12)
N1B C10B C9B 109.2(14)
C12B C11B S1B 123.0(13)
C12B C11B S2B 121.9(12)
S1B C11B S2B 114.9(9)
C11B C12B S3B 122.2(12)
C11B C12B S4B 126.1(13)
S3B C12B S4B 111.6(8)
C14B C13B S5B 128.2(12)
C14B C13B S3B 115.4(12)
S5B C13B S3B 116.5(9)
C13B C14B S4B 118.5(13)
C13B C14B S6B 123.8(13)
S4B C14B S6B 117.2(9)
C16B C15B S5B 113.0(11)
C15B C16B C17B 110.8(13)
C20B C19B S6B 111.2(15)
C16B C17B C18B 112.1(14)
C19B C20B C21B 105.4(18)
C22B C21B C20B 115(2)
C24B C23B N2B 107.0(13)
C23B C24B C25B 109.1(14)
C23B C24B S7B 134.0(13)
C25B C24B S7B 116.9(13)
C26B C25B C24B 107.9(15)
C26B C25B S8B 133.9(13)
C24B C25B S8B 118.2(12)
C25B C26B N2B 106.7(13)
C28B C27B S8B 121.6(12)
C28B C27B S7B 120.8(12)
S8B C27B S7B 117.3(9)
C27B C28B S9B 124.3(13)
C27B C28B S10B 122.6(12)
S9B C28B S10B 113.1(9)
C30B C29B S9B 117.3(12)
C30B C29B S11B 121.6(13)
S9B C29B S11B 121.1(10)
C29B C30B S12B 124.1(12)
C29B C30B S10B 117.0(12)
S12B C30B S10B 118.9(9)
C32B C31B S11B 106.8(12)
C31B C32B C33B 106.7(15)
C34B C33B C32B 105.9(16)
C36B C35B S12B 114.5(18)
C35B C36B C37B 114(2)
C36B C37B C38B 112(3)
C40B C39B N3B 107.6(14)
C39B C40B C41B 107.1(14)
C39B C40B S13B 135.2(13)
C41B C40B S13B 117.7(12)
C42B C41B C40B 111.2(14)
C42B C41B S14B 132.3(12)
C40B C41B S14B 116.5(11)
C41B C42B N3B 104.8(13)
C44B C43B S14B 120.5(13)
C44B C43B S13B 123.2(12)
S14B C43B S13B 116.2(9)
C43B C44B S16B 122.1(13)
C43B C44B S15B 124.8(13)
S16B C44B S15B 113.1(9)
C46B C45B S17B 123.7(13)
C46B C45B S15B 116.9(12)
S17B C45B S15B 118.6(9)
C45B C46B S18B 125.0(12)
C45B C46B S16B 116.7(12)
S18B C46B S16B 118.0(9)
C48B C47B S17B 111.3(16)
C47B C48B C49B 118(2)
C50B C49B C48B 110(3)
C52B C51B S18B 118.2(18)
C53D C52B C53B 62(3)
C53D C52B C51B 116(3)
C53B C52B C51B 147(3)
C52B C53B C54B 126(3)
C52B C53D C54D 108(3)

loop_
_geom_bond_atom_site_label_1
_geom_bond_atom_site_label_2
_geom_bond_distance
S1A C8A 1.699(17)
S1A C11A 1.759(15)
S2A C11A 1.743(15)
S2A C9A 1.743(15)
S3A C12A 1.736(14)
S3A C13A 1.767(16)
S4A C12A 1.761(15)
S4A C14A 1.775(17)
S5A C13A 1.751(17)
S5A C15A 1.856(16)
S6A C14A 1.757(16)
S6A C19A 1.853(19)
S7A C24A 1.778(14)
S7A C27A 1.788(15)
S8A C25A 1.730(15)
S8A C27A 1.753(15)
S9A C29A 1.729(16)
S9A C28A 1.750(14)
S10A C28A 1.739(15)
S10A C30A 1.763(15)
S11A C29A 1.762(15)
S11A C31A 1.834(19)
S12A C30A 1.748(17)
S12A C35A 1.84(2)
S13A C40A 1.746(15)
S13A C43A 1.785(17)
S14A C43A 1.737(18)
S14A C41A 1.739(15)
S15A C44A 1.754(17)
S15A C45A 1.763(17)
S16A C44A 1.750(16)
S16A C46A 1.843(17)
S17A C45A 1.759(18)
S17A C47A 1.859(17)
S18A C46A 1.709(18)
S18A C51A 1.85(2)
N1A C10A 1.361(17)
N1A C7A 1.412(16)
N1A C1A 1.417(18)
N2A C26A 1.395(18)
N2A C23A 1.414(17)
N2A C3A 1.443(17)
N3A C42A 1.383(17)
N3A C39A 1.400(19)
N3A C5A 1.429(18)
C1A C2A 1.395(19)
C1A C6A 1.410(19)
C2A C3A 1.360(19)
C3A C4A 1.383(19)
C4A C5A 1.377(18)
C5A C6A 1.366(19)
C7A C8A 1.39(2)
C8A C9A 1.431(19)
C9A C10A 1.332(19)
C11A C12A 1.377(16)
C13A C14A 1.33(2)
C15A C16A 1.54(2)
C16A C17A 1.54(2)
C17A C18A 1.56(3)
C19A C20A 1.55(2)
C20A C21A 1.54(3)
C21A C22A 1.41(3)
C23A C24A 1.300(18)
C24A C25A 1.441(18)
C25A C26A 1.370(19)
C27A C28A 1.373(15)
C29A C30A 1.35(2)
C31A C32A 1.561(15)
C32A C33A 1.514(15)
C33A C34A 1.538(15)
C35A C36A 1.525(19)
C35A C36C 1.545(18)
C36A C37A 1.470(19)
C36C C37A 1.474(18)
C37A C38A 1.478(16)
C39A C40A 1.384(19)
C40A C41A 1.40(2)
C41A C42A 1.366(19)
C43A C44A 1.36(2)
C45A C46A 1.32(2)
C47A C48A 1.56(3)
C48A C49A 1.55(3)
C49A C50A 1.55(3)
C51A C52A 1.53(3)
C52A C53A 1.53(3)
C53A C54A 1.69(4)
S1B C11B 1.747(16)
S1B C8B 1.752(16)
S2B C9B 1.727(14)
S2B C11B 1.810(16)
S3B C12B 1.765(16)
S3B C13B 1.780(14)
S4B C14B 1.733(17)
S4B C12B 1.787(15)
S5B C13B 1.753(16)
S5B C15B 1.852(14)
S6B C14B 1.774(17)
S6B C19B 1.855(19)
S7B C24B 1.755(17)
S7B C27B 1.771(15)
S8B C25B 1.739(16)
S8B C27B 1.760(16)
S9B C29B 1.724(17)
S9B C28B 1.770(15)
S10B C30B 1.756(15)
S10B C28B 1.778(17)
S11B C29B 1.749(17)
S11B C31B 1.827(17)
S12B C30B 1.753(16)
S12B C35B 1.86(2)
S13B C40B 1.750(15)
S13B C43B 1.778(16)
S14B C43B 1.762(15)
S14B C41B 1.794(16)
S15B C45B 1.759(16)
S15B C44B 1.776(17)
S16B C44B 1.738(18)
S16B C46B 1.768(16)
S17B C45B 1.751(17)
S17B C47B 1.87(3)
S18B C46B 1.759(15)
S18B C51B 1.83(2)
N1B C10B 1.356(17)
N1B C7B 1.408(19)
N1B C1B 1.433(18)
N2B C23B 1.378(17)
N2B C3B 1.394(18)
N2B C26B 1.399(18)
N3B C39B 1.375(17)
N3B C5B 1.390(17)
N3B C42B 1.422(18)
C1B C6B 1.347(18)
C1B C2B 1.39(2)
C2B C3B 1.42(2)
C3B C4B 1.384(19)
C4B C5B 1.41(2)
C5B C6B 1.385(19)
C7B C8B 1.376(19)
C8B C9B 1.41(2)
C9B C10B 1.388(19)
C11B C12B 1.281(19)
C13B C14B 1.35(2)
C15B C16B 1.47(2)
C16B C17B 1.56(2)
C19B C20B 1.52(3)
C17B C18B 1.58(2)
C20B C21B 1.57(3)
C21B C22B 1.53(3)
C23B C24B 1.36(2)
C24B C25B 1.40(2)
C25B C26B 1.37(2)
C27B C28B 1.33(2)
C29B C30B 1.37(2)
C31B C32B 1.57(2)
C32B C33B 1.59(2)
C33B C34B 1.56(2)
C35B C36B 1.47(3)
C36B C37B 1.54(4)
C37B C38B 1.62(4)
C39B C40B 1.37(2)
C40B C41B 1.39(2)
C41B C42B 1.350(19)
C43B C44B 1.324(19)
C45B C46B 1.341(19)
C47B C48B 1.494(17)
C48B C49B 1.501(18)
C49B C50B 1.452(19)
C51B C52B 1.501(13)
C52B C53D 1.480(19)
C52B C53B 1.485(19)
C53B C54B 1.51(2)
C53D C54D 1.509(19)
